data_4082434
loop_
_publ_author_name
'Li, Ying-Zhou'
'Ganguly, Rakesh'
'Leong, Weng Kee'

_publ_section_title
;
 Oxidative Addition across Sb--H and Sb--Sb Bonds by an Osmium Carbonyl
 Cluster: Trapping the Intermediate
;
_journal_issue 3
_journal_name_full Organometallics
_journal_page_first 823
_journal_paper_doi 10.1021/om401206d
_journal_volume 33
_journal_year 2014
_chemical_formula_sum 'C40 H20 O16 Os3 Sb2 W'
_chemical_formula_weight 1754.51
_chemical_name_systematic
; 
 ? 
;
_space_group_IT_number 14
_symmetry_cell_setting monoclinic
_symmetry_space_group_name_Hall '-P 2ybc'
_symmetry_space_group_name_H-M 'P 1 21/c 1'
_atom_sites_solution_hydrogens geom
_atom_sites_solution_primary direct
_atom_sites_solution_secondary difmap
_audit_creation_method SHELXL-97
_cell_angle_alpha 90.00
_cell_angle_beta 107.5561(15)
_cell_angle_gamma 90.00
_cell_formula_units_Z 4
_cell_length_a 11.5971(8)
_cell_length_b 21.0096(14)
_cell_length_c 18.9973(13)
_cell_measurement_reflns_used 9862
_cell_measurement_temperature 103(2)
_cell_measurement_theta_max 30.99
_cell_measurement_theta_min 2.44
_cell_volume 4413.1(5)
_computing_cell_refinement 'Bruker SAINT'
_computing_data_collection 'Bruker APEX2'
_computing_data_reduction 'Bruker SAINT'
_computing_molecular_graphics 'Bruker SHELXTL'
_computing_publication_material 'Bruker SHELXTL'
_computing_structure_refinement 'SHELXL-97 (Sheldrick, 1997)'
_computing_structure_solution 'SHELXS-97 (Sheldrick, 1990)'
_diffrn_ambient_temperature 103(2)
_diffrn_measured_fraction_theta_full 0.995
_diffrn_measured_fraction_theta_max 0.995
_diffrn_measurement_device_type 'Bruker APEX-II CCD'
_diffrn_measurement_method '\f and \w scans'
_diffrn_radiation_monochromator graphite
_diffrn_radiation_source 'fine-focus sealed tube'
_diffrn_radiation_type MoK\a
_diffrn_radiation_wavelength 0.71073
_diffrn_reflns_av_R_equivalents 0.0000
_diffrn_reflns_av_sigmaI/netI 0.0338
_diffrn_reflns_limit_h_max 16
_diffrn_reflns_limit_h_min -16
_diffrn_reflns_limit_k_max 30
_diffrn_reflns_limit_k_min 0
_diffrn_reflns_limit_l_max 27
_diffrn_reflns_limit_l_min 0
_diffrn_reflns_number 14195
_diffrn_reflns_theta_full 31.15
_diffrn_reflns_theta_max 31.15
_diffrn_reflns_theta_min 2.08
_diffrn_standards_number 0
_exptl_absorpt_coefficient_mu 12.475
_exptl_absorpt_correction_T_max 0.6353
_exptl_absorpt_correction_T_min 0.3685
_exptl_absorpt_correction_type multi-scan
_exptl_absorpt_process_details sadabs
_exptl_crystal_colour yellow
_exptl_crystal_density_diffrn 2.641
_exptl_crystal_density_method 'not measured'
_exptl_crystal_description block
_exptl_crystal_F_000 3168
_exptl_crystal_size_max 0.10
_exptl_crystal_size_mid 0.06
_exptl_crystal_size_min 0.04
_refine_diff_density_max 3.069
_refine_diff_density_min -2.313
_refine_diff_density_rms 0.356
_refine_ls_extinction_method none
_refine_ls_goodness_of_fit_ref 1.244
_refine_ls_hydrogen_treatment constr
_refine_ls_matrix_type full
_refine_ls_number_parameters 559
_refine_ls_number_reflns 14195
_refine_ls_number_restraints 0
_refine_ls_restrained_S_all 1.244
_refine_ls_R_factor_all 0.0468
_refine_ls_R_factor_gt 0.0347
_refine_ls_shift/su_max 0.003
_refine_ls_shift/su_mean 0.000
_refine_ls_structure_factor_coef Fsqd
_refine_ls_weighting_details 'calc w=1/[\s^2^(Fo^2^)+(0.0367P)^2^+15.7317P] where P=(Fo^2^+2Fc^2^)/3'
_refine_ls_weighting_scheme calc
_refine_ls_wR_factor_gt 0.0794
_refine_ls_wR_factor_ref 0.0900
_reflns_number_gt 12088
_reflns_number_total 14195
_reflns_threshold_expression >2sigma(I)
_cod_data_source_file om401206d_si_001.cif
_cod_data_source_block lwk332s
_cod_depositor_comments
;
The following automatic conversions were performed:

'_symmetry_cell_setting' value 'Monoclinic' changed to 'monoclinic'
according to
/usr/data/users/saulius/automatic-downloads/current/ACS/lib/dictionaries/cif_core.dic
dictionary named 'cif_core.dic' version 2.4.2 from 2011-04-26.

Automatic conversion script
Id: cif_fix_values 2281 2013-09-26 08:29:07Z andrius 
;
_cod_original_sg_symbol_H-M P2(1)/c
_cod_database_code 4082434

loop_
_symmetry_equiv_pos_as_xyz
'x, y, z'
'-x, y+1/2, -z+1/2'
'-x, -y, -z'
'x, -y-1/2, z-1/2'

loop_
_atom_site_label
_atom_site_type_symbol
_atom_site_fract_x
_atom_site_fract_y
_atom_site_fract_z
_atom_site_U_iso_or_equiv
_atom_site_adp_type
_atom_site_occupancy
_atom_site_symmetry_multiplicity
_atom_site_calc_flag
_atom_site_refinement_flags
Os1 Os 0.198155(19) 0.547215(10) 0.715504(12) 0.01193(5) Uani 1 1 d .
Os2 Os 0.43712(2) 0.446900(11) 0.618979(13) 0.01529(5) Uani 1 1 d .
Os3 Os 0.19269(2) 0.425276(10) 0.633000(12) 0.01235(5) Uani 1 1 d .
W4 W 0.11334(2) 0.770632(12) 0.725587(14) 0.01935(6) Uani 1 1 d .
Sb5 Sb 0.43159(3) 0.528414(17) 0.72677(2) 0.01144(7) Uani 1 1 d .
Sb6 Sb 0.20045(3) 0.654492(17) 0.79293(2) 0.01202(7) Uani 1 1 d .
C11 C 0.1792(6) 0.5962(3) 0.6270(3) 0.0203(12) Uani 1 1 d .
C12 C 0.0261(6) 0.5468(3) 0.6922(3) 0.0194(12) Uani 1 1 d .
C13 C 0.2258(5) 0.5025(3) 0.8090(3) 0.0140(10) Uani 1 1 d .
C21 C 0.3841(6) 0.5211(4) 0.5565(3) 0.0229(13) Uani 1 1 d .
C22 C 0.6045(6) 0.4661(3) 0.6309(4) 0.0215(13) Uani 1 1 d .
C23 C 0.4065(6) 0.3895(4) 0.5339(4) 0.0286(15) Uani 1 1 d .
C24 C 0.4749(6) 0.3744(3) 0.6869(4) 0.0206(12) Uani 1 1 d .
C31 C 0.1460(6) 0.4720(3) 0.5411(4) 0.0218(12) Uani 1 1 d .
C32 C 0.0309(6) 0.4161(3) 0.6380(4) 0.0192(12) Uani 1 1 d .
C33 C 0.1922(6) 0.3446(3) 0.5853(3) 0.0184(12) Uani 1 1 d .
C34 C 0.2605(6) 0.3894(3) 0.7324(3) 0.0166(11) Uani 1 1 d .
C41 C -0.0076(7) 0.7209(4) 0.6437(4) 0.0321(17) Uani 1 1 d .
C42 C 0.2297(6) 0.7739(3) 0.6632(4) 0.0266(14) Uani 1 1 d .
C43 C 0.0478(8) 0.8560(4) 0.6877(5) 0.038(2) Uani 1 1 d .
C44 C -0.0103(6) 0.7711(3) 0.7821(4) 0.0181(12) Uani 1 1 d .
C45 C 0.2388(7) 0.8096(3) 0.8152(4) 0.0267(15) Uani 1 1 d .
C501 C 0.5503(5) 0.4947(3) 0.8282(3) 0.0124(10) Uani 1 1 d .
C502 C 0.6470(5) 0.4545(3) 0.8309(4) 0.0194(12) Uani 1 1 d .
H502 H 0.6545 0.4368 0.7865 0.023 Uiso 1 1 calc R
C503 C 0.7322(6) 0.4401(3) 0.8972(3) 0.0205(12) Uani 1 1 d .
H503 H 0.7968 0.4120 0.8983 0.025 Uiso 1 1 calc R
C504 C 0.7236(6) 0.4668(3) 0.9629(3) 0.0205(12) Uani 1 1 d .
H504 H 0.7830 0.4576 1.0085 0.025 Uiso 1 1 calc R
C505 C 0.6274(6) 0.5067(3) 0.9606(3) 0.0239(14) Uani 1 1 d .
H505 H 0.6208 0.5247 1.0050 0.029 Uiso 1 1 calc R
C506 C 0.5402(6) 0.5207(3) 0.8938(3) 0.0196(12) Uani 1 1 d .
H506 H 0.4742 0.5478 0.8929 0.024 Uiso 1 1 calc R
C507 C 0.5385(6) 0.6077(3) 0.7125(3) 0.0175(11) Uani 1 1 d .
C508 C 0.4862(6) 0.6586(3) 0.6671(3) 0.0195(12) Uani 1 1 d .
H508 H 0.4012 0.6594 0.6442 0.023 Uiso 1 1 calc R
C509 C 0.5569(6) 0.7080(3) 0.6551(4) 0.0235(13) Uani 1 1 d .
H509 H 0.5202 0.7423 0.6237 0.028 Uiso 1 1 calc R
C510 C 0.6800(7) 0.7079(3) 0.6884(4) 0.0274(15) Uani 1 1 d .
H510 H 0.7281 0.7421 0.6803 0.033 Uiso 1 1 calc R
C511 C 0.7338(6) 0.6572(3) 0.7340(4) 0.0279(15) Uani 1 1 d .
H511 H 0.8188 0.6566 0.7568 0.033 Uiso 1 1 calc R
C512 C 0.6629(6) 0.6075(3) 0.7462(4) 0.0219(13) Uani 1 1 d .
H512 H 0.6996 0.5732 0.7777 0.026 Uiso 1 1 calc R
C601 C 0.3744(5) 0.6677(3) 0.8735(3) 0.0156(11) Uani 1 1 d .
C602 C 0.4692(6) 0.6906(3) 0.8493(4) 0.0237(13) Uani 1 1 d .
H602 H 0.4544 0.7010 0.7987 0.028 Uiso 1 1 calc R
C603 C 0.5839(7) 0.6982(4) 0.8978(5) 0.0330(17) Uani 1 1 d .
H603 H 0.6478 0.7129 0.8803 0.040 Uiso 1 1 calc R
C604 C 0.6059(7) 0.6845(4) 0.9720(5) 0.0356(18) Uani 1 1 d .
H604 H 0.6846 0.6903 1.0055 0.043 Uiso 1 1 calc R
C605 C 0.5132(7) 0.6624(4) 0.9972(4) 0.0290(15) Uani 1 1 d .
H605 H 0.5280 0.6535 1.0482 0.035 Uiso 1 1 calc R
C606 C 0.3979(6) 0.6531(3) 0.9480(4) 0.0218(13) Uani 1 1 d .
H606 H 0.3352 0.6367 0.9654 0.026 Uiso 1 1 calc R
C607 C 0.0991(6) 0.6354(3) 0.8691(3) 0.0168(11) Uani 1 1 d .
C608 C 0.0245(6) 0.5823(3) 0.8647(3) 0.0197(12) Uani 1 1 d .
H608 H 0.0205 0.5509 0.8281 0.024 Uiso 1 1 calc R
C609 C -0.0437(6) 0.5747(4) 0.9128(4) 0.0291(16) Uani 1 1 d .
H609 H -0.0932 0.5381 0.9094 0.035 Uiso 1 1 calc R
C610 C -0.0393(6) 0.6211(4) 0.9662(4) 0.0325(18) Uani 1 1 d .
H610 H -0.0870 0.6166 0.9987 0.039 Uiso 1 1 calc R
C611 C 0.0351(7) 0.6739(4) 0.9716(4) 0.0288(16) Uani 1 1 d .
H611 H 0.0400 0.7052 1.0085 0.035 Uiso 1 1 calc R
C612 C 0.1019(6) 0.6805(3) 0.9228(4) 0.0249(14) Uani 1 1 d .
H612 H 0.1512 0.7171 0.9261 0.030 Uiso 1 1 calc R
O11 O 0.1643(5) 0.6267(3) 0.5747(3) 0.0321(12) Uani 1 1 d .
O12 O -0.0765(4) 0.5492(2) 0.6763(3) 0.0296(11) Uani 1 1 d .
O13 O 0.2421(4) 0.4780(2) 0.8644(2) 0.0234(10) Uani 1 1 d .
O21 O 0.3564(5) 0.5655(3) 0.5209(3) 0.0296(11) Uani 1 1 d .
O22 O 0.7030(5) 0.4782(3) 0.6387(3) 0.0365(13) Uani 1 1 d .
O23 O 0.3873(6) 0.3576(3) 0.4847(3) 0.0503(18) Uani 1 1 d .
O24 O 0.4975(5) 0.3320(2) 0.7250(3) 0.0305(11) Uani 1 1 d .
O31 O 0.1165(4) 0.4974(3) 0.4854(3) 0.0300(11) Uani 1 1 d .
O32 O -0.0654(5) 0.4070(2) 0.6389(3) 0.0291(11) Uani 1 1 d .
O33 O 0.1869(4) 0.2962(2) 0.5575(3) 0.0242(10) Uani 1 1 d .
O34 O 0.2978(5) 0.3672(2) 0.7890(2) 0.0257(10) Uani 1 1 d .
O41 O -0.0751(6) 0.6897(4) 0.6006(3) 0.0481(17) Uani 1 1 d .
O42 O 0.2915(5) 0.7762(3) 0.6265(3) 0.0370(13) Uani 1 1 d .
O43 O 0.0105(6) 0.9055(3) 0.6682(4) 0.0545(19) Uani 1 1 d .
O44 O -0.0816(4) 0.7738(2) 0.8120(3) 0.0235(10) Uani 1 1 d .
O45 O 0.3078(5) 0.8298(3) 0.8663(3) 0.0357(13) Uani 1 1 d .

loop_
_atom_site_aniso_label
_atom_site_aniso_U_11
_atom_site_aniso_U_22
_atom_site_aniso_U_33
_atom_site_aniso_U_23
_atom_site_aniso_U_13
_atom_site_aniso_U_12
Os1 0.00827(10) 0.01675(10) 0.01100(9) -0.00071(7) 0.00325(7) 0.00189(8)
Os2 0.00967(10) 0.02217(11) 0.01581(10) -0.00545(8) 0.00653(8) -0.00108(8)
Os3 0.00871(10) 0.01643(10) 0.01263(10) 0.00020(8) 0.00430(8) 0.00055(8)
W4 0.01872(13) 0.01891(11) 0.02419(12) 0.00935(9) 0.01216(10) 0.00813(9)
Sb5 0.00820(16) 0.01432(16) 0.01201(16) -0.00020(13) 0.00337(13) 0.00140(13)
Sb6 0.01128(17) 0.01305(16) 0.01250(16) 0.00142(13) 0.00473(13) 0.00188(13)
C11 0.013(3) 0.032(3) 0.019(3) 0.000(2) 0.009(2) 0.009(2)
C12 0.017(3) 0.022(3) 0.019(3) -0.006(2) 0.006(2) 0.001(2)
C13 0.012(3) 0.013(2) 0.016(3) -0.004(2) 0.003(2) -0.003(2)
C21 0.018(3) 0.038(4) 0.014(3) -0.005(3) 0.008(2) -0.005(3)
C22 0.017(3) 0.020(3) 0.029(3) -0.011(2) 0.010(3) -0.003(2)
C23 0.021(3) 0.043(4) 0.028(3) -0.014(3) 0.015(3) -0.013(3)
C24 0.016(3) 0.021(3) 0.027(3) -0.007(3) 0.010(2) -0.002(2)
C31 0.012(3) 0.031(3) 0.023(3) 0.003(3) 0.005(2) 0.001(2)
C32 0.014(3) 0.020(3) 0.024(3) 0.003(2) 0.006(2) 0.002(2)
C33 0.013(3) 0.028(3) 0.014(3) -0.001(2) 0.003(2) 0.006(2)
C34 0.014(3) 0.014(2) 0.022(3) -0.005(2) 0.006(2) 0.000(2)
C41 0.024(4) 0.051(5) 0.024(3) 0.010(3) 0.012(3) 0.011(3)
C42 0.020(3) 0.027(3) 0.035(4) 0.013(3) 0.012(3) 0.011(3)
C43 0.038(5) 0.039(4) 0.048(5) 0.020(4) 0.028(4) 0.018(4)
C44 0.013(3) 0.015(3) 0.024(3) 0.003(2) 0.003(2) 0.004(2)
C45 0.025(4) 0.016(3) 0.045(4) 0.005(3) 0.020(3) 0.005(3)
C501 0.009(2) 0.015(2) 0.013(2) 0.0018(19) 0.0025(19) 0.0012(19)
C502 0.011(3) 0.025(3) 0.021(3) -0.001(2) 0.003(2) 0.006(2)
C503 0.016(3) 0.020(3) 0.021(3) 0.005(2) -0.001(2) 0.007(2)
C504 0.020(3) 0.021(3) 0.019(3) 0.008(2) 0.003(2) 0.002(2)
C505 0.030(4) 0.028(3) 0.014(3) 0.004(2) 0.007(3) 0.007(3)
C506 0.019(3) 0.023(3) 0.019(3) 0.000(2) 0.010(2) 0.007(2)
C507 0.015(3) 0.019(3) 0.020(3) 0.002(2) 0.008(2) 0.000(2)
C508 0.016(3) 0.022(3) 0.020(3) 0.000(2) 0.004(2) 0.006(2)
C509 0.027(4) 0.021(3) 0.025(3) 0.007(2) 0.012(3) 0.004(3)
C510 0.027(4) 0.019(3) 0.040(4) 0.000(3) 0.015(3) -0.006(3)
C511 0.016(3) 0.019(3) 0.047(4) 0.004(3) 0.006(3) -0.001(2)
C512 0.014(3) 0.015(3) 0.035(4) 0.001(2) 0.004(3) 0.000(2)
C601 0.015(3) 0.012(2) 0.019(3) -0.005(2) 0.004(2) 0.002(2)
C602 0.018(3) 0.025(3) 0.030(3) -0.008(3) 0.011(3) -0.003(2)
C603 0.018(3) 0.034(4) 0.048(5) -0.017(3) 0.010(3) -0.009(3)
C604 0.021(4) 0.040(4) 0.039(4) -0.015(3) -0.001(3) -0.002(3)
C605 0.024(4) 0.035(4) 0.022(3) -0.008(3) -0.002(3) 0.005(3)
C606 0.022(3) 0.023(3) 0.020(3) -0.005(2) 0.005(2) 0.001(2)
C607 0.015(3) 0.021(3) 0.016(3) 0.003(2) 0.006(2) 0.005(2)
C608 0.011(3) 0.028(3) 0.021(3) 0.003(2) 0.006(2) 0.002(2)
C609 0.011(3) 0.050(4) 0.028(3) 0.010(3) 0.009(3) -0.002(3)
C610 0.019(3) 0.063(5) 0.022(3) 0.013(3) 0.016(3) 0.013(3)
C611 0.024(4) 0.047(4) 0.018(3) 0.001(3) 0.011(3) 0.018(3)
C612 0.024(3) 0.032(3) 0.020(3) -0.002(3) 0.009(3) 0.009(3)
O11 0.030(3) 0.045(3) 0.022(2) 0.011(2) 0.010(2) 0.011(2)
O12 0.015(2) 0.038(3) 0.034(3) -0.013(2) 0.004(2) 0.002(2)
O13 0.024(3) 0.026(2) 0.020(2) 0.0055(18) 0.0072(19) 0.0014(19)
O21 0.028(3) 0.044(3) 0.020(2) 0.005(2) 0.012(2) -0.002(2)
O22 0.014(2) 0.039(3) 0.060(4) -0.020(3) 0.017(2) -0.007(2)
O23 0.050(4) 0.068(4) 0.042(3) -0.035(3) 0.027(3) -0.025(3)
O24 0.024(3) 0.025(2) 0.044(3) 0.003(2) 0.013(2) 0.008(2)
O31 0.020(2) 0.050(3) 0.020(2) 0.015(2) 0.0042(19) 0.004(2)
O32 0.022(3) 0.022(2) 0.050(3) 0.010(2) 0.019(2) -0.0010(19)
O33 0.022(2) 0.027(2) 0.025(2) -0.0060(19) 0.0088(19) 0.0014(19)
O34 0.037(3) 0.021(2) 0.017(2) 0.0018(18) 0.005(2) 0.004(2)
O41 0.033(3) 0.085(5) 0.020(3) -0.003(3) -0.001(2) 0.003(3)
O42 0.037(3) 0.039(3) 0.048(3) 0.015(3) 0.032(3) 0.015(2)
O43 0.062(5) 0.044(3) 0.073(5) 0.039(3) 0.044(4) 0.034(3)
O44 0.019(2) 0.022(2) 0.033(3) -0.0013(19) 0.013(2) 0.0028(18)
O45 0.025(3) 0.029(3) 0.056(4) -0.008(3) 0.016(3) -0.009(2)

loop_
_atom_type_symbol
_atom_type_description
_atom_type_scat_dispersion_real
_atom_type_scat_dispersion_imag
_atom_type_scat_source
C C 0.0033 0.0016 'International Tables Vol C Tables 4.2.6.8 and 6.1.1.4'
H H 0.0000 0.0000 'International Tables Vol C Tables 4.2.6.8 and 6.1.1.4'
O O 0.0106 0.0060 'International Tables Vol C Tables 4.2.6.8 and 6.1.1.4'
Sb Sb -0.5866 1.5461 'International Tables Vol C Tables 4.2.6.8 and 6.1.1.4'
W W -0.8490 6.8722 'International Tables Vol C Tables 4.2.6.8 and 6.1.1.4'
Os Os -1.2165 7.6030 'International Tables Vol C Tables 4.2.6.8 and 6.1.1.4'

loop_
_geom_angle_atom_site_label_1
_geom_angle_atom_site_label_2
_geom_angle_atom_site_label_3
_geom_angle
C12 Os1 C11 87.9(3)
C12 Os1 C13 94.7(3)
C11 Os1 C13 175.7(3)
C12 Os1 Sb5 167.93(18)
C11 Os1 Sb5 89.72(18)
C13 Os1 Sb5 88.36(17)
C12 Os1 Sb6 88.16(18)
C11 Os1 Sb6 90.53(19)
C13 Os1 Sb6 86.21(16)
Sb5 Os1 Sb6 103.706(13)
C12 Os1 Os3 91.10(18)
C11 Os1 Os3 91.23(19)
C13 Os1 Os3 92.07(16)
Sb5 Os1 Os3 77.117(10)
Sb6 Os1 Os3 178.061(12)
C22 Os2 C21 91.5(3)
C22 Os2 C24 93.9(3)
C21 Os2 C24 173.2(3)
C22 Os2 C23 98.7(3)
C21 Os2 C23 92.6(3)
C24 Os2 C23 90.8(3)
C22 Os2 Sb5 91.83(18)
C21 Os2 Sb5 82.99(18)
C24 Os2 Sb5 92.62(18)
C23 Os2 Sb5 168.7(2)
C22 Os2 Os3 168.19(19)
C21 Os2 Os3 92.46(19)
C24 Os2 Os3 81.45(19)
C23 Os2 Os3 92.3(2)
Sb5 Os2 Os3 77.614(11)
C32 Os3 C33 94.1(3)
C32 Os3 C31 94.8(3)
C33 Os3 C31 93.5(3)
C32 Os3 C34 91.6(3)
C33 Os3 C34 93.4(2)
C31 Os3 C34 170.3(3)
C32 Os3 Os2 176.20(18)
C33 Os3 Os2 87.68(19)
C31 Os3 Os2 81.70(19)
C34 Os3 Os2 91.66(18)
C32 Os3 Os1 85.80(19)
C33 Os3 Os1 176.80(18)
C31 Os3 Os1 89.7(2)
C34 Os3 Os1 83.45(16)
Os2 Os3 Os1 92.644(9)
C43 W4 C44 86.2(3)
C43 W4 C41 94.9(4)
C44 W4 C41 88.5(3)
C43 W4 C45 92.2(3)
C44 W4 C45 89.8(3)
C41 W4 C45 172.6(3)
C43 W4 C42 90.4(3)
C44 W4 C42 176.0(2)
C41 W4 C42 89.8(3)
C45 W4 C42 92.3(3)
C43 W4 Sb6 173.8(2)
C44 W4 Sb6 88.72(16)
C41 W4 Sb6 88.4(2)
C45 W4 Sb6 84.31(18)
C42 W4 Sb6 94.80(18)
C501 Sb5 C507 97.6(2)
C501 Sb5 Os1 118.97(15)
C507 Sb5 Os1 119.00(16)
C501 Sb5 Os2 108.73(15)
C507 Sb5 Os2 104.55(16)
Os1 Sb5 Os2 106.801(14)
C601 Sb6 C607 97.5(2)
C601 Sb6 Os1 110.48(15)
C607 Sb6 Os1 107.07(16)
C601 Sb6 W4 110.18(15)
C607 Sb6 W4 105.90(16)
Os1 Sb6 W4 122.583(16)
O11 C11 Os1 177.4(5)
O12 C12 Os1 176.6(6)
O13 C13 Os1 178.1(5)
O21 C21 Os2 177.9(6)
O22 C22 Os2 178.9(6)
O23 C23 Os2 178.6(8)
O24 C24 Os2 178.6(6)
O31 C31 Os3 177.4(6)
O32 C32 Os3 175.7(6)
O33 C33 Os3 176.8(6)
O34 C34 Os3 178.1(5)
O41 C41 W4 175.7(7)
O42 C42 W4 177.8(6)
O43 C43 W4 177.8(8)
O44 C44 W4 176.9(5)
O45 C45 W4 177.8(6)
C502 C501 C506 119.2(5)
C502 C501 Sb5 122.0(4)
C506 C501 Sb5 118.2(4)
C503 C502 C501 120.9(6)
C502 C503 C504 120.2(6)
C505 C504 C503 119.2(6)
C504 C505 C506 120.8(6)
C505 C506 C501 119.7(6)
C512 C507 C508 119.0(6)
C512 C507 Sb5 119.9(4)
C508 C507 Sb5 121.0(5)
C509 C508 C507 120.6(6)
C510 C509 C508 120.5(6)
C509 C510 C511 119.6(6)
C512 C511 C510 120.0(6)
C511 C512 C507 120.3(6)
C606 C601 C602 118.5(6)
C606 C601 Sb6 123.4(5)
C602 C601 Sb6 118.1(5)
C603 C602 C601 121.0(7)
C602 C603 C604 120.0(7)
C605 C604 C603 119.9(7)
C604 C605 C606 120.1(7)
C601 C606 C605 120.4(7)
C612 C607 C608 117.8(6)
C612 C607 Sb6 118.0(5)
C608 C607 Sb6 124.0(4)
C609 C608 C607 121.2(6)
C608 C609 C610 119.7(7)
C611 C610 C609 119.8(6)
C612 C611 C610 119.4(7)
C611 C612 C607 122.1(7)

loop_
_geom_bond_atom_site_label_1
_geom_bond_atom_site_label_2
_geom_bond_distance
Os1 C12 1.910(7)
Os1 C11 1.927(6)
Os1 C13 1.949(6)
Os1 Sb5 2.6797(5)
Os1 Sb6 2.6870(4)
Os1 Os3 2.9940(3)
Os2 C22 1.928(7)
Os2 C21 1.943(7)
Os2 C24 1.959(7)
Os2 C23 1.961(7)
Os2 Sb5 2.6851(4)
Os2 Os3 2.9611(4)
Os3 C32 1.917(6)
Os3 C33 1.920(6)
Os3 C31 1.933(7)
Os3 C34 1.965(6)
W4 C43 1.996(8)
W4 C44 2.034(6)
W4 C41 2.041(9)
W4 C45 2.047(8)
W4 C42 2.048(7)
W4 Sb6 2.7985(5)
Sb5 C501 2.124(5)
Sb5 C507 2.142(6)
Sb6 C601 2.151(6)
Sb6 C607 2.160(6)
C11 O11 1.150(8)
C12 O12 1.137(8)
C13 O13 1.135(7)
C21 O21 1.140(9)
C22 O22 1.135(8)
C23 O23 1.117(8)
C24 O24 1.128(8)
C31 O31 1.141(8)
C32 O32 1.138(8)
C33 O33 1.140(7)
C34 O34 1.130(7)
C41 O41 1.150(10)
C42 O42 1.143(8)
C43 O43 1.143(9)
C44 O44 1.137(8)
C45 O45 1.137(9)
C501 C502 1.392(8)
C501 C506 1.397(8)
C502 C503 1.380(8)
C503 C504 1.398(9)
C504 C505 1.386(9)
C505 C506 1.395(9)
C507 C512 1.391(9)
C507 C508 1.393(8)
C508 C509 1.384(9)
C509 C510 1.376(10)
C510 C511 1.397(10)
C511 C512 1.390(9)
C601 C606 1.391(9)
C601 C602 1.399(9)
C602 C603 1.380(10)
C603 C604 1.384(12)
C604 C605 1.384(12)
C605 C606 1.394(9)
C607 C612 1.384(9)
C607 C608 1.399(9)
C608 C609 1.385(9)
C609 C610 1.398(11)
C610 C611 1.389(12)
C611 C612 1.384(9)
